data_2202495
loop_
_publ_author_name
'Vembu, Nagarajan'
'Nallu, Maruthai'
'Spencer, Elinor C.'
'Howard, Judith A. K.'

_publ_section_title
;
 4-Dimethylaminopyridinium 2,4-dinitrophenolate: supramolecular
 aggregation through N---H&#x00B7;&#x00B7;&#x00B7;O,
 C---H&#x00B7;&#x00B7;&#x00B7;O, C---H&#x00B7;&#x00B7;&#x00B7;\p and
 \p--\p interactions
;
_journal_issue 9
_journal_name_full 'Acta Crystallographica Section E'
_journal_page_first o1383
_journal_page_last o1386
_journal_paper_doi 10.1107/S1600536803018178
_journal_volume 59
_journal_year 2003
_chemical_formula_iupac 'C7 H11 N2 + , C6 H3 N2 O5 -'
_chemical_formula_moiety 'C7 H11 N2 + , C6 H3 N2 O5 -'
_chemical_formula_sum 'C13 H14 N4 O5'
_chemical_formula_weight 306.28
_chemical_melting_point 433.0(10)
_chemical_name_systematic
;
4-Dimethylaminopyridinium 2,4-dinitrophenolate
;
_space_group_IT_number 2
_symmetry_cell_setting triclinic
_symmetry_space_group_name_Hall '-P 1'
_symmetry_space_group_name_H-M 'P -1'
_atom_sites_solution_hydrogens geom
_atom_sites_solution_primary direct
_atom_sites_solution_secondary difmap
_audit_creation_method SHELXL97
_cell_angle_alpha 96.916(3)
_cell_angle_beta 92.630(3)
_cell_angle_gamma 101.618(3)
_cell_formula_units_Z 2
_cell_length_a 7.7246(9)
_cell_length_b 8.1665(10)
_cell_length_c 10.8838(13)
_cell_measurement_reflns_used 763
_cell_measurement_temperature 120(2)
_cell_measurement_theta_max 27.025
_cell_measurement_theta_min 2.569
_cell_volume 665.88(14)
_computing_cell_refinement SMART-NT
_computing_data_collection 'SMART-NT (Bruker, 1998)'
_computing_data_reduction 'SAINT-NT (Bruker, 1998)'
_computing_molecular_graphics SHELXTL
_computing_publication_material SHELXTL
_computing_structure_refinement SHELXTL
_computing_structure_solution 'SHELXTL (Sheldrick, 1998)'
_diffrn_ambient_temperature 120(2)
_diffrn_detector_area_resol_mean 8
_diffrn_measured_fraction_theta_full 0.996
_diffrn_measured_fraction_theta_max 0.996
_diffrn_measurement_device_type 'Bruker Proteum M'
_diffrn_measurement_method \w
_diffrn_radiation_monochromator graphite
_diffrn_radiation_source 'fine-focus sealed tube'
_diffrn_radiation_type MoK\a
_diffrn_radiation_wavelength 0.71073
_diffrn_reflns_av_R_equivalents 0.037
_diffrn_reflns_av_sigmaI/netI 0.082
_diffrn_reflns_limit_h_max 8
_diffrn_reflns_limit_h_min -9
_diffrn_reflns_limit_k_max 9
_diffrn_reflns_limit_k_min -9
_diffrn_reflns_limit_l_max 11
_diffrn_reflns_limit_l_min -12
_diffrn_reflns_number 3781
_diffrn_reflns_theta_full 25.00
_diffrn_reflns_theta_max 25.00
_diffrn_reflns_theta_min 2.57
_diffrn_standards_decay_% 0
_diffrn_standards_interval_count 0
_diffrn_standards_interval_time 0
_diffrn_standards_number 0
_exptl_absorpt_coefficient_mu 0.120
_exptl_absorpt_correction_type none
_exptl_crystal_colour yellow
_exptl_crystal_density_diffrn 1.528
_exptl_crystal_density_meas ?
_exptl_crystal_density_method 'not measured'
_exptl_crystal_description block
_exptl_crystal_F_000 320
_exptl_crystal_size_max 0.15
_exptl_crystal_size_mid 0.15
_exptl_crystal_size_min 0.12
_refine_diff_density_max 0.18
_refine_diff_density_min -0.20
_refine_ls_extinction_method none
_refine_ls_goodness_of_fit_ref 0.798
_refine_ls_hydrogen_treatment refxyz
_refine_ls_matrix_type full
_refine_ls_number_parameters 241
_refine_ls_number_reflns 2332
_refine_ls_number_restraints 0
_refine_ls_restrained_S_all 0.798
_refine_ls_R_factor_all 0.075
_refine_ls_R_factor_gt 0.037
_refine_ls_shift/su_max <0.001
_refine_ls_shift/su_mean 0.000
_refine_ls_structure_factor_coef Fsqd
_refine_ls_weighting_details 'calc w = 1/[\s^2^(Fo^2^)+(0.0204P)^2^] where P=(Fo^2^+2Fc^2^)/3'
_refine_ls_weighting_scheme calc
_refine_ls_wR_factor_gt 0.062
_refine_ls_wR_factor_ref 0.067
_reflns_number_gt 1444
_reflns_number_total 2332
_reflns_threshold_expression I>2\s(I)
_cod_data_source_file ci6263.cif
_cod_data_source_block I
_cod_depositor_comments
;
The following automatic conversions were performed:
'_symmetry_cell_setting' value 'Triclinic' changed to 'triclinic'
according to '/home/saulius/struct/CIF-dictionaries/cif_core.dic'
dictionary named 'cif_core.dic' version 2.4.1 from 2010-06-29.

Automatic conversion script
Id: cif_fix_enum 1527 2010-12-29 10:47:43Z saulius 

The following automatic conversions were performed:

'_chemical_melting_point' value '432-434' was changed to '433.0(10)'
- the average value was taken and precision was estimated.

Automatic conversion script
Id: cif_fix_values 1646 2011-03-28 12:23:43Z adriana 

The following automatic conversions were performed:

'_chemical_melting_point' value '432-434' was changed to '433.0(10)'
- the average value was taken and precision was
estimated.

'_symmetry_cell_setting' value 'Triclinic' changed to
'triclinic' according to
/home/saulius/struct/CIF-dictionaries/cif_core.dic dictionary named
'cif_core.dic' version 2.4.1 from 2010-06-29.

Automatic conversion script
Id: cif_fix_values 1715 2011-07-08 13:25:40Z adriana 

The following automatic conversions were performed:

'_exptl_crystal_density_meas' value 'not measured' was changed to '?'
- the value is perceived as not measured.

Automatic conversion script
Id: cif_fix_values 3008 2015-01-20 13:52:24Z robertas 
;
_cod_database_code 2202495
_cod_database_fobs_code 2202495

loop_
_symmetry_equiv_pos_as_xyz
'x, y, z'
'-x, -y, -z'

loop_
_atom_site_label
_atom_site_fract_x
_atom_site_fract_y
_atom_site_fract_z
_atom_site_U_iso_or_equiv
_atom_site_adp_type
_atom_site_calc_flag
_atom_site_refinement_flags
_atom_site_occupancy
_atom_site_disorder_assembly
_atom_site_disorder_group
_atom_site_type_symbol
C1 0.2278(2) 0.8980(2) -0.05184(18) 0.0163(5) Uani d . 1 . . C
C2 0.2907(2) 1.0056(2) 0.06227(19) 0.0163(5) Uani d . 1 . . C
C3 0.3875(2) 0.9562(2) 0.1562(2) 0.0169(5) Uani d . 1 . . C
H3 0.427(2) 1.031(2) 0.2309(18) 0.020 Uiso d . 1 . . H
C4 0.4256(2) 0.7976(2) 0.14274(19) 0.0168(5) Uani d . 1 . . C
C5 0.3647(2) 0.6838(2) 0.03448(19) 0.0182(5) Uani d . 1 . . C
H5 0.390(2) 0.571(2) 0.0307(17) 0.022 Uiso d . 1 . . H
C6 0.2715(3) 0.7336(2) -0.0571(2) 0.0195(5) Uani d . 1 . . C
H6 0.234(2) 0.658(2) -0.1317(18) 0.023 Uiso d . 1 . . H
N1 0.2543(2) 1.17279(19) 0.08717(17) 0.0195(4) Uani d . 1 . . N
N2 0.5283(2) 0.7486(2) 0.24042(17) 0.0223(4) Uani d . 1 . . N
O1 0.14054(17) 0.93398(15) -0.14207(13) 0.0216(4) Uani d . 1 . . O
O2 0.20170(18) 1.23992(16) 0.00035(13) 0.0255(4) Uani d . 1 . . O
O3 0.27575(18) 1.24511(16) 0.19526(13) 0.0281(4) Uani d . 1 . . O
O4 0.57560(18) 0.84841(17) 0.33730(14) 0.0280(4) Uani d . 1 . . O
O5 0.56493(18) 0.60752(17) 0.22452(13) 0.0294(4) Uani d . 1 . . O
C7 1.0031(2) 0.3307(2) 0.7855(2) 0.0188(5) Uani d . 1 . . C
H7 1.062(2) 0.389(2) 0.8654(18) 0.023 Uiso d . 1 . . H
C8 0.9177(3) 0.4063(2) 0.7045(2) 0.0190(5) Uani d . 1 . . C
H8 0.911(2) 0.523(2) 0.7243(17) 0.023 Uiso d . 1 . . H
C9 0.8367(2) 0.3143(2) 0.59059(19) 0.0170(5) Uani d . 1 . . C
C10 0.8427(3) 0.1406(2) 0.5708(2) 0.0195(5) Uani d . 1 . . C
H10 0.785(2) 0.068(2) 0.4972(18) 0.023 Uiso d . 1 . . H
C11 0.9318(2) 0.0739(3) 0.65571(19) 0.0195(5) Uani d . 1 . . C
H11 0.941(2) -0.046(2) 0.6486(17) 0.023 Uiso d . 1 . . H
C12 0.6621(3) 0.2839(3) 0.3938(2) 0.0262(5) Uani d . 1 . . C
H12C 0.622(2) 0.363(2) 0.3424(19) 0.031 Uiso d . 1 . . H
H12B 0.558(3) 0.199(2) 0.4179(19) 0.031 Uiso d . 1 . . H
H12A 0.739(2) 0.223(2) 0.3481(18) 0.031 Uiso d . 1 . . H
C13 0.7444(3) 0.5630(3) 0.5297(2) 0.0252(6) Uani d . 1 . . C
H13A 0.689(2) 0.597(2) 0.451(2) 0.030 Uiso d . 1 . . H
H13B 0.672(2) 0.581(2) 0.5953(19) 0.030 Uiso d . 1 . . H
H13C 0.861(3) 0.641(2) 0.5534(19) 0.030 Uiso d . 1 . . H
N3 1.0129(2) 0.1677(2) 0.76077(16) 0.0200(4) Uani d . 1 . . N
H3A 1.071(3) 0.117(2) 0.8151(19) 0.024 Uiso d . 1 . . H
N4 0.7571(2) 0.38617(19) 0.50494(15) 0.0203(4) Uani d . 1 . . N

loop_
_atom_site_aniso_label
_atom_site_aniso_U_11
_atom_site_aniso_U_22
_atom_site_aniso_U_33
_atom_site_aniso_U_12
_atom_site_aniso_U_13
_atom_site_aniso_U_23
C1 0.0136(11) 0.0202(11) 0.0155(12) 0.0024(9) 0.0026(10) 0.0054(10)
C2 0.0167(11) 0.0146(10) 0.0183(13) 0.0041(8) 0.0035(10) 0.0028(9)
C3 0.0141(11) 0.0195(11) 0.0153(12) 0.0001(9) 0.0032(10) 0.0004(9)
C4 0.0147(11) 0.0197(11) 0.0174(12) 0.0040(9) 0.0008(10) 0.0075(9)
C5 0.0183(11) 0.0169(11) 0.0209(13) 0.0050(9) 0.0032(10) 0.0052(10)
C6 0.0217(12) 0.0166(11) 0.0186(13) 0.0023(9) 0.0004(10) -0.0004(10)
N1 0.0183(9) 0.0205(9) 0.0203(11) 0.0053(7) 0.0016(8) 0.0022(9)
N2 0.0199(10) 0.0223(10) 0.0258(12) 0.0037(8) 0.0021(9) 0.0084(9)
O1 0.0244(8) 0.0209(7) 0.0197(9) 0.0064(6) -0.0049(7) 0.0034(7)
O2 0.0344(9) 0.0213(8) 0.0230(9) 0.0106(6) -0.0042(7) 0.0058(7)
O3 0.0386(9) 0.0256(8) 0.0193(9) 0.0121(7) -0.0036(8) -0.0071(7)
O4 0.0315(9) 0.0317(8) 0.0199(9) 0.0077(7) -0.0057(7) 0.0012(7)
O5 0.0343(9) 0.0242(8) 0.0331(10) 0.0123(7) -0.0030(8) 0.0093(7)
C7 0.0179(12) 0.0194(11) 0.0179(12) 0.0020(9) 0.0002(10) 0.0016(10)
C8 0.0197(11) 0.0176(11) 0.0197(13) 0.0042(9) 0.0024(10) 0.0015(10)
C9 0.0145(11) 0.0205(11) 0.0165(12) 0.0034(9) 0.0027(10) 0.0046(10)
C10 0.0204(12) 0.0221(12) 0.0159(13) 0.0047(9) 0.0012(10) 0.0011(10)
C11 0.0203(12) 0.0217(11) 0.0175(13) 0.0064(9) 0.0046(10) 0.0019(10)
C12 0.0326(14) 0.0317(14) 0.0158(13) 0.0129(11) -0.0038(11) 0.0003(11)
C13 0.0300(14) 0.0229(12) 0.0251(15) 0.0119(10) -0.0005(12) 0.0030(11)
N3 0.0175(10) 0.0236(10) 0.0207(11) 0.0066(7) 0.0000(8) 0.0071(8)
N4 0.0262(10) 0.0205(9) 0.0149(10) 0.0076(8) -0.0004(9) 0.0015(8)

loop_
_atom_type_symbol
_atom_type_description
_atom_type_scat_dispersion_real
_atom_type_scat_dispersion_imag
_atom_type_scat_source
C C 0.0033 0.0016 'International Tables Vol C Tables 4.2.6.8 and 6.1.1.4'
H H 0.0000 0.0000 'International Tables Vol C Tables 4.2.6.8 and 6.1.1.4'
N N 0.0061 0.0033 'International Tables Vol C Tables 4.2.6.8 and 6.1.1.4'
O O 0.0106 0.0060 'International Tables Vol C Tables 4.2.6.8 and 6.1.1.4'

loop_
_geom_angle_atom_site_label_1
_geom_angle_atom_site_label_2
_geom_angle_atom_site_label_3
_geom_angle
_geom_angle_publ_flag
O1 C1 C2 126.52(18) ?
O1 C1 C6 119.97(17) ?
C2 C1 C6 113.51(17) ?
C3 C2 C1 122.66(18) ?
C3 C2 N1 115.55(18) ?
C1 C2 N1 121.79(17) ?
C4 C3 C2 120.04(19) ?
C4 C3 H3 119.5(10) ?
C2 C3 H3 120.4(10) ?
C3 C4 C5 120.46(19) ?
C3 C4 N2 119.48(18) ?
C5 C4 N2 120.06(18) ?
C6 C5 C4 119.05(19) ?
C6 C5 H5 123.3(10) ?
C4 C5 H5 117.6(10) ?
C5 C6 C1 124.26(19) ?
C5 C6 H6 118.9(11) ?
C1 C6 H6 116.8(11) ?
O3 N1 O2 121.66(16) y
O3 N1 C2 118.94(17) y
O2 N1 C2 119.40(17) y
O5 N2 O4 122.57(17) y
O5 N2 C4 118.19(17) y
O4 N2 C4 119.24(17) y
N3 C7 C8 121.3(2) ?
N3 C7 H7 115.0(10) ?
C8 C7 H7 123.6(10) ?
C7 C8 C9 120.33(19) ?
C7 C8 H8 120.2(11) ?
C9 C8 H8 119.4(11) ?
N4 C9 C8 122.37(17) ?
N4 C9 C10 121.13(18) ?
C8 C9 C10 116.50(18) ?
C11 C10 C9 119.7(2) ?
C11 C10 H10 118.9(10) ?
C9 C10 H10 121.3(10) ?
N3 C11 C10 121.7(2) ?
N3 C11 H11 113.9(10) ?
C10 C11 H11 124.4(10) ?
N4 C12 H12C 106.5(11) ?
N4 C12 H12B 109.8(11) ?
H12C C12 H12B 111.5(15) ?
N4 C12 H12A 110.8(11) ?
H12C C12 H12A 109.9(17) ?
H12B C12 H12A 108.3(15) ?
N4 C13 H13A 108.9(11) ?
N4 C13 H13B 111.4(12) ?
H13A C13 H13B 107.9(16) ?
N4 C13 H13C 113.2(11) ?
H13A C13 H13C 108.7(17) ?
H13B C13 H13C 106.5(17) ?
C7 N3 C11 120.24(19) y
C7 N3 H3A 121.3(12) ?
C11 N3 H3A 118.4(12) ?
C9 N4 C12 120.52(17) y
C9 N4 C13 120.30(17) y
C12 N4 C13 118.69(17) y

loop_
_geom_bond_atom_site_label_1
_geom_bond_atom_site_label_2
_geom_bond_site_symmetry_2
_geom_bond_distance
_geom_bond_publ_flag
C1 O1 . 1.262(2) y
C1 C2 . 1.435(3) ?
C1 C6 . 1.444(2) ?
C2 C3 . 1.385(3) ?
C2 N1 . 1.445(2) y
C3 C4 . 1.378(2) ?
C3 H3 . 0.954(17) ?
C4 C5 . 1.408(3) ?
C4 N2 . 1.440(2) y
C5 C6 . 1.352(3) ?
C5 H5 . 0.977(17) ?
C6 H6 . 0.954(17) ?
N1 O3 . 1.2393(19) y
N1 O2 . 1.240(2) y
N2 O5 . 1.2354(18) y
N2 O4 . 1.2438(19) y
C7 N3 . 1.344(2) y
C7 C8 . 1.355(3) ?
C7 H7 . 0.983(18) ?
C8 C9 . 1.417(3) ?
C8 H8 . 0.968(17) ?
C9 N4 . 1.347(2) y
C9 C10 . 1.420(3) ?
C10 C11 . 1.356(3) ?
C10 H10 . 0.968(17) ?
C11 N3 . 1.348(2) y
C11 H11 . 0.989(17) ?
C12 N4 . 1.459(3) y
C12 H12C . 0.990(19) ?
C12 H12B . 1.02(2) ?
C12 H12A . 0.968(19) ?
C13 N4 . 1.461(3) y
C13 H13A . 1.03(2) ?
C13 H13B . 0.94(2) ?
C13 H13C . 0.993(18) ?
N3 H3A . 0.913(19) ?

loop_
_geom_hbond_atom_site_label_D
_geom_hbond_atom_site_label_H
_geom_hbond_atom_site_label_A
_geom_hbond_site_symmetry_A
_geom_hbond_distance_DH
_geom_hbond_distance_HA
_geom_hbond_distance_DA
_geom_hbond_angle_DHA
_geom_hbond_publ_flag
C3 H3 O3 . 0.954(17) 2.350(16) 2.665(2) 98.6(12) y
C3 H3 O4 . 0.954(17) 2.421(17) 2.728(3) 98.3(11) y
C5 H5 O5 . 0.977(17) 2.406(17) 2.732(2) 98.8(11) y
C12 H12C O5 . 0.990(19) 2.60(2) 3.576(3) 170.0(14) y
C13 H13A O4 . 1.03(2) 2.78(2) 3.697(3) 147.9(14) y
C13 H13A O5 . 1.03(2) 2.62(2) 3.628(3) 164.5(14) y
C12 H12C O3 1_545 0.990(19) 2.972(18) 3.541(3) 117.6(13) y
C12 H12B O4 1_545 1.02(2) 2.920(18) 3.457(3) 113.6(13) y
C10 H10 O4 1_545 0.968(17) 2.585(18) 3.533(2) 166.3(15) y
C5 H5 O2 1_545 0.977(17) 2.772(17) 3.558(2) 137.9(13) y
C11 H11 O1 1_646 0.989(17) 2.731(17) 3.126(2) 104.3(11) y
C7 H7 O2 1_646 0.983(18) 2.369(17) 2.986(3) 120.2(12) y
N3 H3A O1 1_646 0.913(19) 1.791(19) 2.624(2) 150.4(17) y
N3 H3A O2 1_646 0.913(19) 2.238(19) 2.865(2) 125.4(15) y
C8 H8 O3 2_676 0.968(17) 2.688(18) 3.555(2) 149.3(14) y
C13 H13B O3 2_676 0.94(2) 2.51(2) 3.233(3) 133.8(14) y
C12 H12B O4 2_666 1.02(2) 2.94(2) 3.683(3) 130.3(13) y
C11 H11 O3 2_666 0.989(17) 2.858(18) 3.401(3) 115.3(13) y
C12 H12A O1 2_665 0.968(19) 2.74(2) 3.646(3) 156.1(15) y
C13 H13C Cg1 2_766 0.993(18) 3.22(2) 3.745(2) 114.4(14) y

loop_
_geom_torsion_atom_site_label_1
_geom_torsion_atom_site_label_2
_geom_torsion_atom_site_label_3
_geom_torsion_atom_site_label_4
_geom_torsion
O1 C1 C2 C3 -179.3(2)
C6 C1 C2 C3 1.5(3)
O1 C1 C2 N1 1.6(3)
C6 C1 C2 N1 -177.59(17)
C1 C2 C3 C4 -0.6(3)
N1 C2 C3 C4 178.51(16)
C2 C3 C4 C5 -0.9(3)
C2 C3 C4 N2 179.21(19)
C3 C4 C5 C6 1.4(3)
N2 C4 C5 C6 -178.7(2)
C4 C5 C6 C1 -0.4(3)
O1 C1 C6 C5 179.8(2)
C2 C1 C6 C5 -1.0(3)
C3 C2 N1 O3 -15.2(3)
C1 C2 N1 O3 163.95(17)
C3 C2 N1 O2 165.18(18)
C1 C2 N1 O2 -15.7(3)
C3 C4 N2 O5 -177.97(17)
C5 C4 N2 O5 2.1(3)
C3 C4 N2 O4 2.5(3)
C5 C4 N2 O4 -177.40(18)
N3 C7 C8 C9 -0.2(3)
C7 C8 C9 N4 -177.1(2)
C7 C8 C9 C10 3.2(3)
N4 C9 C10 C11 176.5(2)
C8 C9 C10 C11 -3.8(3)
C9 C10 C11 N3 1.4(3)
C8 C7 N3 C11 -2.4(3)
C10 C11 N3 C7 1.8(3)
C8 C9 N4 C12 -174.7(2)
C10 C9 N4 C12 5.0(3)
C8 C9 N4 C13 -2.9(3)
C10 C9 N4 C13 176.84(19)
